data_2108497
loop_
_publ_author_name
'Shishkina, Svitlana V.'
'Konovalova, Irina S.'
'Kovalenko, Sergiy M.'
'Trostianko, Pavlo V.'
'Geleverya, Anna O.'
'Nikolayeva, Lyudmila L.'
'Bunyatyan, Natalya D.'

_publ_section_title
;
 Influence of <i>ortho</i>-substituent on the molecular and crystal
 structures of 2-(<i>N</i>-arylimino)coumarin-3-carboxamide: isotypic and
 polymorphic structures
;
_journal_issue 5
_journal_name_full 'Acta Crystallographica Section B'
_journal_page_first
;
;
_journal_paper_doi 10.1107/S2052520619010485
_journal_volume 75
_journal_year 2019
_chemical_formula_sum 'C16 H11 I N2 O2'
_chemical_formula_weight 390.17
_space_group_crystal_system monoclinic
_space_group_IT_number 14
_space_group_name_Hall '-P 2ybc'
_space_group_name_H-M_alt 'P 1 21/c 1'
_symmetry_space_group_name_Hall '-P 2ybc'
_symmetry_space_group_name_H-M 'P 1 21/c 1'
_atom_sites_solution_hydrogens geom
_audit_creation_method SHELXL-2016/6
_cell_angle_alpha 90
_cell_angle_beta 96.931(3)
_cell_angle_gamma 90
_cell_formula_units_Z 4
_cell_length_a 6.9395(2)
_cell_length_b 10.2583(4)
_cell_length_c 20.7605(6)
_cell_measurement_reflns_used 3483
_cell_measurement_temperature 293(2)
_cell_measurement_theta_max 22.322
_cell_measurement_theta_min 3.348
_cell_volume 1467.09(8)
_computing_structure_refinement 'SHELXL-2016/6 (Sheldrick, 2016)'
_computing_structure_solution 'SHELXT 2014/5 (Sheldrick, 2014)'
_diffrn_ambient_temperature 293(2)
_diffrn_detector_area_resol_mean 16.1827
_diffrn_measured_fraction_theta_full 0.999
_diffrn_measured_fraction_theta_max 0.999
_diffrn_measurement_device_type 'Xcalibur, Sapphire3'
_diffrn_measurement_method '\w scans'
_diffrn_radiation_type MoK\a
_diffrn_radiation_wavelength 0.71073
_diffrn_reflns_av_R_equivalents 0.0583
_diffrn_reflns_av_unetI/netI 0.0294
_diffrn_reflns_Laue_measured_fraction_full 0.999
_diffrn_reflns_Laue_measured_fraction_max 0.999
_diffrn_reflns_limit_h_max 8
_diffrn_reflns_limit_h_min -8
_diffrn_reflns_limit_k_max 12
_diffrn_reflns_limit_k_min -12
_diffrn_reflns_limit_l_max 24
_diffrn_reflns_limit_l_min -24
_diffrn_reflns_number 20021
_diffrn_reflns_point_group_measured_fraction_full 0.999
_diffrn_reflns_point_group_measured_fraction_max 0.999
_diffrn_reflns_theta_full 24.988
_diffrn_reflns_theta_max 24.988
_diffrn_reflns_theta_min 2.957
_diffrn_source 'Enhance (Mo) X-ray Source'
_exptl_absorpt_coefficient_mu 2.188
_exptl_absorpt_correction_T_max 1.00000
_exptl_absorpt_correction_T_min 0.81059
_exptl_absorpt_correction_type multi-scan
_exptl_absorpt_process_details
;
CrysAlisPro 1.171.39.46 (Rigaku Oxford Diffraction, 2018)
Empirical absorption correction using spherical harmonics,
 implemented in SCALE3 ABSPACK scaling algorithm.
;
_exptl_crystal_colour yellow
_exptl_crystal_density_diffrn 1.766
_exptl_crystal_description block
_exptl_crystal_F_000 760
_exptl_crystal_size_max 0.200
_exptl_crystal_size_mid 0.150
_exptl_crystal_size_min 0.100
_refine_diff_density_max 0.472
_refine_diff_density_min -0.772
_refine_diff_density_rms 0.068
_refine_ls_extinction_method none
_refine_ls_goodness_of_fit_ref 1.187
_refine_ls_hydrogen_treatment constr
_refine_ls_matrix_type full
_refine_ls_number_parameters 190
_refine_ls_number_reflns 2578
_refine_ls_number_restraints 0
_refine_ls_restrained_S_all 1.187
_refine_ls_R_factor_all 0.0551
_refine_ls_R_factor_gt 0.0402
_refine_ls_shift/su_max 0.000
_refine_ls_shift/su_mean 0.000
_refine_ls_structure_factor_coef Fsqd
_refine_ls_weighting_details 'w=1/[\s^2^(Fo^2^)+(0.0550P)^2^+0.1508P] where P=(Fo^2^+2Fc^2^)/3'
_refine_ls_weighting_scheme calc
_refine_ls_wR_factor_gt 0.1095
_refine_ls_wR_factor_ref 0.1216
_reflns_Friedel_coverage 0.000
_reflns_number_gt 1998
_reflns_number_total 2578
_reflns_threshold_expression 'I > 2\s(I)'
_cod_data_source_file xk5058sup1.cif
_cod_data_source_block 1i
_cod_database_code 2108497
_shelx_shelxl_version_number 2016/6
_shelx_space_group_comment
;
The symmetry employed for this shelxl refinement is uniquely defined
by the following loop, which should always be used as a source of
symmetry information in preference to the above space-group names.
They are only intended as comments.
;
_shelx_estimated_absorpt_t_min 0.669
_shelx_estimated_absorpt_t_max 0.811

loop_
_space_group_symop_operation_xyz
'x, y, z'
'-x, y+1/2, -z+1/2'
'-x, -y, -z'
'x, -y-1/2, z-1/2'

loop_
_atom_site_label
_atom_site_type_symbol
_atom_site_fract_x
_atom_site_fract_y
_atom_site_fract_z
_atom_site_U_iso_or_equiv
_atom_site_adp_type
_atom_site_occupancy
_atom_site_site_symmetry_order
_atom_site_calc_flag
_atom_site_refinement_flags_posn
_atom_site_refinement_flags_adp
I1 I 0.53215(6) 0.19461(4) 0.24992(2) 0.0955(2) Uani 1 1 d . .
O1 O 0.2277(4) 0.4979(2) 0.39859(11) 0.0507(6) Uani 1 1 d . .
O2 O 0.3687(5) 0.1222(3) 0.53063(14) 0.0690(8) Uani 1 1 d . .
N1 N 0.2499(5) 0.3029(3) 0.34764(14) 0.0451(7) Uani 1 1 d . .
N2 N 0.3766(5) 0.0933(3) 0.42434(16) 0.0573(9) Uani 1 1 d . .
H2NA H 0.410008 0.012852 0.429488 0.069 Uiso 1 1 calc R U
H2NB H 0.361364 0.126831 0.386106 0.069 Uiso 1 1 calc R U
C1 C 0.2204(5) 0.5731(3) 0.45323(18) 0.0459(9) Uani 1 1 d . .
C2 C 0.1834(7) 0.7032(4) 0.4445(2) 0.0575(11) Uani 1 1 d . .
H2 H 0.164366 0.739333 0.403109 0.069 Uiso 1 1 calc R U
C3 C 0.1753(7) 0.7792(4) 0.4990(3) 0.0682(13) Uani 1 1 d . .
H3 H 0.147835 0.867605 0.494106 0.082 Uiso 1 1 calc R U
C4 C 0.2071(7) 0.7268(5) 0.5607(2) 0.0656(12) Uani 1 1 d . .
H4 H 0.203303 0.779968 0.596793 0.079 Uiso 1 1 calc R U
C5 C 0.2439(6) 0.5970(4) 0.5683(2) 0.0570(10) Uani 1 1 d . .
H5 H 0.264612 0.561656 0.609820 0.068 Uiso 1 1 calc R U
C6 C 0.2508(5) 0.5162(4) 0.51419(18) 0.0468(9) Uani 1 1 d . .
C7 C 0.2911(5) 0.3801(4) 0.51734(17) 0.0476(9) Uani 1 1 d . .
H7 H 0.314543 0.340988 0.557943 0.057 Uiso 1 1 calc R U
C8 C 0.2968(6) 0.3059(3) 0.46468(18) 0.0441(9) Uani 1 1 d . .
C9 C 0.2555(5) 0.3661(4) 0.40056(17) 0.0438(8) Uani 1 1 d . .
C10 C 0.3489(6) 0.1651(4) 0.47509(19) 0.0480(9) Uani 1 1 d . .
C11 C 0.1997(6) 0.3606(4) 0.28605(17) 0.0455(9) Uani 1 1 d . .
C12 C 0.0442(7) 0.4443(4) 0.2730(2) 0.0685(13) Uani 1 1 d . .
H12 H -0.026290 0.469134 0.306311 0.082 Uiso 1 1 calc R U
C13 C -0.0087(8) 0.4920(5) 0.2108(2) 0.0783(14) Uani 1 1 d . .
H13 H -0.114010 0.548176 0.202581 0.094 Uiso 1 1 calc R U
C14 C 0.0948(9) 0.4559(4) 0.1614(2) 0.0764(15) Uani 1 1 d . .
H14 H 0.060455 0.488271 0.119768 0.092 Uiso 1 1 calc R U
C15 C 0.2473(8) 0.3731(4) 0.17339(19) 0.0677(13) Uani 1 1 d . .
H15 H 0.317320 0.348853 0.139823 0.081 Uiso 1 1 calc R U
C16 C 0.2993(7) 0.3245(4) 0.23512(19) 0.0547(10) Uani 1 1 d . .

loop_
_atom_site_aniso_label
_atom_site_aniso_U_11
_atom_site_aniso_U_22
_atom_site_aniso_U_33
_atom_site_aniso_U_23
_atom_site_aniso_U_13
_atom_site_aniso_U_12
I1 0.1111(4) 0.1061(4) 0.0736(3) -0.00234(18) 0.0292(2) 0.0400(2)
O1 0.0649(17) 0.0482(15) 0.0383(15) 0.0053(11) 0.0038(11) -0.0016(12)
O2 0.104(2) 0.0662(19) 0.0393(16) 0.0160(14) 0.0203(15) 0.0161(17)
N1 0.0532(19) 0.0513(18) 0.0314(17) 0.0048(13) 0.0073(13) 0.0032(14)
N2 0.083(3) 0.0482(18) 0.0400(19) 0.0067(15) 0.0044(16) 0.0032(17)
C1 0.042(2) 0.051(2) 0.044(2) -0.0008(17) 0.0043(15) -0.0042(16)
C2 0.060(3) 0.055(3) 0.057(3) 0.004(2) 0.004(2) -0.0016(19)
C3 0.065(3) 0.052(3) 0.088(4) -0.007(2) 0.012(2) -0.002(2)
C4 0.056(3) 0.072(3) 0.069(3) -0.020(2) 0.011(2) -0.004(2)
C5 0.055(2) 0.069(3) 0.048(2) -0.006(2) 0.0096(18) -0.008(2)
C6 0.041(2) 0.057(2) 0.043(2) -0.0011(17) 0.0086(15) -0.0052(17)
C7 0.048(2) 0.059(2) 0.037(2) 0.0074(17) 0.0076(15) -0.0017(18)
C8 0.044(2) 0.052(2) 0.037(2) 0.0051(16) 0.0065(15) -0.0031(16)
C9 0.043(2) 0.046(2) 0.044(2) 0.0079(16) 0.0073(15) -0.0023(15)
C10 0.052(2) 0.053(2) 0.040(2) 0.0070(18) 0.0071(16) -0.0001(17)
C11 0.058(2) 0.044(2) 0.034(2) 0.0022(15) 0.0025(16) -0.0032(17)
C12 0.072(3) 0.087(4) 0.044(2) 0.006(2) -0.001(2) 0.015(2)
C13 0.097(4) 0.078(3) 0.054(3) 0.009(3) -0.012(2) 0.018(3)
C14 0.126(4) 0.056(3) 0.042(3) 0.012(2) -0.011(3) -0.015(3)
C15 0.112(4) 0.057(3) 0.036(2) -0.0020(19) 0.018(2) -0.014(3)
C16 0.075(3) 0.051(2) 0.037(2) -0.0022(17) 0.0057(19) -0.0050(19)

loop_
_atom_type_symbol
_atom_type_description
_atom_type_scat_dispersion_real
_atom_type_scat_dispersion_imag
_atom_type_scat_source
C C 0.0033 0.0016 'International Tables Vol C Tables 4.2.6.8 and 6.1.1.4'
H H 0.0000 0.0000 'International Tables Vol C Tables 4.2.6.8 and 6.1.1.4'
N N 0.0061 0.0033 'International Tables Vol C Tables 4.2.6.8 and 6.1.1.4'
O O 0.0106 0.0060 'International Tables Vol C Tables 4.2.6.8 and 6.1.1.4'
I I -0.4742 1.8119 'International Tables Vol C Tables 4.2.6.8 and 6.1.1.4'

loop_
_geom_angle_atom_site_label_1
_geom_angle_atom_site_label_2
_geom_angle_atom_site_label_3
_geom_angle
C9 O1 C1 123.3(3)
C9 N1 C11 123.1(3)
C10 N2 H2NA 120.0
C10 N2 H2NB 120.0
H2NA N2 H2NB 120.0
C2 C1 O1 117.5(3)
C2 C1 C6 122.5(4)
O1 C1 C6 119.9(3)
C1 C2 C3 117.9(4)
C1 C2 H2 121.1
C3 C2 H2 121.1
C2 C3 C4 121.5(4)
C2 C3 H3 119.3
C4 C3 H3 119.3
C5 C4 C3 119.7(4)
C5 C4 H4 120.2
C3 C4 H4 120.2
C4 C5 C6 120.6(4)
C4 C5 H5 119.7
C6 C5 H5 119.7
C1 C6 C5 117.8(4)
C1 C6 C7 117.5(3)
C5 C6 C7 124.6(4)
C8 C7 C6 123.1(3)
C8 C7 H7 118.5
C6 C7 H7 118.5
C7 C8 C9 118.8(3)
C7 C8 C10 117.5(3)
C9 C8 C10 123.7(3)
N1 C9 O1 119.3(3)
N1 C9 C8 123.5(3)
O1 C9 C8 117.1(3)
O2 C10 N2 122.7(4)
O2 C10 C8 118.7(4)
N2 C10 C8 118.7(3)
C12 C11 C16 117.9(4)
C12 C11 N1 122.7(4)
C16 C11 N1 119.2(3)
C11 C12 C13 121.0(5)
C11 C12 H12 119.5
C13 C12 H12 119.5
C14 C13 C12 119.8(5)
C14 C13 H13 120.1
C12 C13 H13 120.1
C15 C14 C13 120.0(4)
C15 C14 H14 120.0
C13 C14 H14 120.0
C14 C15 C16 120.4(5)
C14 C15 H15 119.8
C16 C15 H15 119.8
C15 C16 C11 120.9(4)
C15 C16 I1 118.5(3)
C11 C16 I1 120.6(3)

loop_
_geom_bond_atom_site_label_1
_geom_bond_atom_site_label_2
_geom_bond_distance
I1 C16 2.088(4)
O1 C9 1.366(4)
O1 C1 1.378(4)
O2 C10 1.227(4)
N1 C9 1.272(4)
N1 C11 1.414(4)
N2 C10 1.319(5)
N2 H2NA 0.8600
N2 H2NB 0.8600
C1 C2 1.366(5)
C1 C6 1.386(5)
C2 C3 1.382(6)
C2 H2 0.9300
C3 C4 1.381(7)
C3 H3 0.9300
C4 C5 1.361(6)
C4 H4 0.9300
C5 C6 1.402(5)
C5 H5 0.9300
C6 C7 1.424(6)
C7 C8 1.336(5)
C7 H7 0.9300
C8 C9 1.464(5)
C8 C10 1.498(5)
C11 C12 1.380(6)
C11 C16 1.382(6)
C12 C13 1.388(7)
C12 H12 0.9300
C13 C14 1.371(8)
C13 H13 0.9300
C14 C15 1.357(7)
C14 H14 0.9300
C15 C16 1.382(5)
C15 H15 0.9300

loop_
_geom_hbond_atom_site_label_D
_geom_hbond_atom_site_label_H
_geom_hbond_atom_site_label_A
_geom_hbond_distance_DH
_geom_hbond_distance_HA
_geom_hbond_distance_DA
_geom_hbond_angle_DHA
_geom_hbond_site_symmetry_A
N2 H2NA O2 0.86 2.16 2.912(5) 146.3 3_656
N2 H2NB N1 0.86 2.08 2.756(4) 134.3 .

loop_
_geom_torsion_atom_site_label_1
_geom_torsion_atom_site_label_2
_geom_torsion_atom_site_label_3
_geom_torsion_atom_site_label_4
_geom_torsion
C9 O1 C1 C2 -177.3(3)
C9 O1 C1 C6 3.0(5)
O1 C1 C2 C3 179.8(4)
C6 C1 C2 C3 -0.4(6)
C1 C2 C3 C4 1.2(7)
C2 C3 C4 C5 -1.2(7)
C3 C4 C5 C6 0.3(7)
C2 C1 C6 C5 -0.4(6)
O1 C1 C6 C5 179.3(3)
C2 C1 C6 C7 -179.0(4)
O1 C1 C6 C7 0.7(5)
C4 C5 C6 C1 0.5(6)
C4 C5 C6 C7 179.0(4)
C1 C6 C7 C8 -1.4(5)
C5 C6 C7 C8 -179.9(4)
C6 C7 C8 C9 -1.4(6)
C6 C7 C8 C10 177.6(3)
C11 N1 C9 O1 -5.6(5)
C11 N1 C9 C8 176.5(3)
C1 O1 C9 N1 176.2(3)
C1 O1 C9 C8 -5.7(5)
C7 C8 C9 N1 -177.2(4)
C10 C8 C9 N1 3.9(6)
C7 C8 C9 O1 4.8(5)
C10 C8 C9 O1 -174.1(3)
C7 C8 C10 O2 5.7(6)
C9 C8 C10 O2 -175.4(4)
C7 C8 C10 N2 -172.6(4)
C9 C8 C10 N2 6.3(6)
C9 N1 C11 C12 -44.8(6)
C9 N1 C11 C16 140.6(4)
C16 C11 C12 C13 -0.9(7)
N1 C11 C12 C13 -175.5(4)
C11 C12 C13 C14 -0.1(8)
C12 C13 C14 C15 0.5(8)
C13 C14 C15 C16 0.0(7)
C14 C15 C16 C11 -1.1(7)
C14 C15 C16 I1 178.9(3)
C12 C11 C16 C15 1.5(6)
N1 C11 C16 C15 176.3(4)
C12 C11 C16 I1 -178.5(3)
N1 C11 C16 I1 -3.7(5)

_cod_database_fobs_code 2108497
